data_1549271
loop_
_publ_author_name
'Volpe, Rohan'
'Lepage, Romain J.'
'White, Jonathan M.'
'Krenske, Elizabeth H.'
'Flynn, Bernard L.'

_publ_section_title
;
 Asymmetric synthesis of multiple quaternary stereocentre-containing
 cyclopentyls by oxazolidinone-promoted Nazarov cyclizations.
;
_journal_issue 20
_journal_name_full 'Chemical science'
_journal_page_first 4644
_journal_page_last 4649
_journal_paper_doi 10.1039/c8sc00031j
_journal_volume 9
_journal_year 2018
_chemical_absolute_configuration rmad
_chemical_formula_sum 'C32 H33 N O3'
_chemical_formula_weight 479.59
_space_group_crystal_system monoclinic
_space_group_IT_number 4
_space_group_name_Hall 'P 2yb'
_space_group_name_H-M_alt 'P 1 21 1'
_symmetry_space_group_name_Hall 'P 2yb'
_symmetry_space_group_name_H-M 'P 1 21 1'
_atom_sites_solution_hydrogens geom
_audit_block_doi 10.5517/ccdc.csd.cc1yx8ch
_audit_creation_method SHELXL-2016/6
_audit_update_record
;
2018-01-04 deposited with the CCDC.
2018-04-20 downloaded from the CCDC.
;
_cell_angle_alpha 90
_cell_angle_beta 109.609(2)
_cell_angle_gamma 90
_cell_formula_units_Z 2
_cell_length_a 10.2041(2)
_cell_length_b 12.0967(2)
_cell_length_c 10.8841(2)
_cell_measurement_reflns_used 8736
_cell_measurement_temperature 130.01(10)
_cell_measurement_theta_max 76.7890
_cell_measurement_theta_min 3.6180
_cell_volume 1265.57(4)
_computing_cell_refinement 'CrysAlisPro 1.171.38.43 (Rigaku OD, 2015)'
_computing_data_collection 'CrysAlisPro 1.171.38.43 (Rigaku OD, 2015)'
_computing_data_reduction 'CrysAlisPro 1.171.38.43 (Rigaku OD, 2015)'
_computing_structure_refinement 'SHELXL-2016/6 (Sheldrick, 2016)'
_diffrn_ambient_environment N~2~
_diffrn_ambient_temperature 130.01(10)
_diffrn_detector 'CCD plate'
_diffrn_detector_area_resol_mean 10.2273
_diffrn_detector_type Atlas
_diffrn_measured_fraction_theta_full 1.000
_diffrn_measured_fraction_theta_max 0.994
_diffrn_measurement_device 'four-circle diffractometer'
_diffrn_measurement_device_type 'SuperNova, Dual, Cu at zero, Atlas'
_diffrn_measurement_method '\w scans'
_diffrn_radiation_monochromator mirror
_diffrn_radiation_probe x-ray
_diffrn_radiation_type 'Cu K\a'
_diffrn_radiation_wavelength 1.54184
_diffrn_reflns_av_R_equivalents 0.0187
_diffrn_reflns_av_unetI/netI 0.0212
_diffrn_reflns_Laue_measured_fraction_full 1.000
_diffrn_reflns_Laue_measured_fraction_max 0.994
_diffrn_reflns_limit_h_max 12
_diffrn_reflns_limit_h_min -11
_diffrn_reflns_limit_k_max 15
_diffrn_reflns_limit_k_min -15
_diffrn_reflns_limit_l_max 13
_diffrn_reflns_limit_l_min -13
_diffrn_reflns_number 11875
_diffrn_reflns_point_group_measured_fraction_full 1.000
_diffrn_reflns_point_group_measured_fraction_max 0.987
_diffrn_reflns_theta_full 67.684
_diffrn_reflns_theta_max 77.158
_diffrn_reflns_theta_min 4.312
_diffrn_source 'micro-focus sealed X-ray tube'
_diffrn_source_type 'SuperNova (Cu) X-ray Source'
_exptl_absorpt_coefficient_mu 0.630
_exptl_absorpt_correction_T_max 1.00000
_exptl_absorpt_correction_T_min 0.89520
_exptl_absorpt_correction_type multi-scan
_exptl_absorpt_process_details
;
CrysAlisPro 1.171.38.43 (Rigaku Oxford Diffraction, 2015)
Empirical absorption correction using spherical harmonics,
 implemented in SCALE3 ABSPACK scaling algorithm.
;
_exptl_crystal_colour colourless
_exptl_crystal_density_diffrn 1.259
_exptl_crystal_description block
_exptl_crystal_F_000 512
_exptl_crystal_size_max 0.503
_exptl_crystal_size_mid 0.358
_exptl_crystal_size_min 0.239
_refine_diff_density_max 0.139
_refine_diff_density_min -0.189
_refine_diff_density_rms 0.043
_refine_ls_abs_structure_details
;
 Flack x determined using 2447 quotients [(I+)-(I-)]/[(I+)+(I-)]
 (Parsons, Flack and Wagner, Acta Cryst. B69 (2013) 249-259).
;
_refine_ls_abs_structure_Flack 0.04(6)
_refine_ls_extinction_method none
_refine_ls_goodness_of_fit_ref 1.081
_refine_ls_hydrogen_treatment constr
_refine_ls_matrix_type full
_refine_ls_number_parameters 329
_refine_ls_number_reflns 5308
_refine_ls_number_restraints 1
_refine_ls_restrained_S_all 1.081
_refine_ls_R_factor_all 0.0292
_refine_ls_R_factor_gt 0.0289
_refine_ls_shift/su_max 0.000
_refine_ls_shift/su_mean 0.000
_refine_ls_structure_factor_coef Fsqd
_refine_ls_weighting_details 'w=1/[\s^2^(Fo^2^)+(0.0465P)^2^+0.1023P] where P=(Fo^2^+2Fc^2^)/3'
_refine_ls_weighting_scheme calc
_refine_ls_wR_factor_gt 0.0738
_refine_ls_wR_factor_ref 0.0742
_reflns_Friedel_coverage 0.895
_reflns_Friedel_fraction_full 0.999
_reflns_Friedel_fraction_max 0.980
_reflns_number_gt 5254
_reflns_number_total 5308
_reflns_threshold_expression 'I > 2\s(I)'
_cod_data_source_file c8sc00031j2.cif
_cod_data_source_block shelx_CCDC1
_cod_depositor_comments 'Adding full bibliography for 1549270--1549271.cif.'
_cod_database_code 1549271
_shelx_shelxl_version_number 2016/6
_chemical_oxdiff_usercomment 'Bernie Flynn RV-17-42 (FAV)'
_shelx_space_group_comment
;
The symmetry employed for this shelxl refinement is uniquely defined
by the following loop, which should always be used as a source of
symmetry information in preference to the above space-group names.
They are only intended as comments.
;
_oxdiff_exptl_absorpt_empirical_full_min 0.812
_oxdiff_exptl_absorpt_empirical_full_max 1.268
_oxdiff_exptl_absorpt_empirical_details
;
Empirical correction (ABSPACK) includes:
- Absorption correction using spherical harmonics
- Frame scaling
;

loop_
_space_group_symop_operation_xyz
'x, y, z'
'-x, y+1/2, -z'

loop_
_atom_site_label
_atom_site_type_symbol
_atom_site_fract_x
_atom_site_fract_y
_atom_site_fract_z
_atom_site_U_iso_or_equiv
_atom_site_adp_type
_atom_site_occupancy
_atom_site_site_symmetry_order
_atom_site_calc_flag
_atom_site_refinement_flags_posn
_atom_site_refinement_flags_adp
C1 C 0.20207(16) 0.52617(14) 0.75417(15) 0.0267(3) Uani 1 1 d . .
C2 C 0.39399(15) 0.47351(12) 0.69558(14) 0.0219(3) Uani 1 1 d . .
H2 H 0.393147 0.427227 0.621419 0.026 Uiso 1 1 calc R U
C3 C 0.37532(17) 0.39858(13) 0.80496(15) 0.0253(3) Uani 1 1 d . .
H3 H 0.327425 0.330918 0.764155 0.030 Uiso 1 1 calc R U
C4 C 0.17619(15) 0.56620(12) 0.53011(15) 0.0219(3) Uani 1 1 d . .
H4 H 0.092335 0.597519 0.541287 0.026 Uiso 1 1 calc R U
C5 C 0.12390(15) 0.46872(13) 0.43815(15) 0.0227(3) Uani 1 1 d . .
C6 C 0.08537(14) 0.51171(13) 0.30231(15) 0.0225(3) Uani 1 1 d . .
C7 C 0.10621(15) 0.63727(12) 0.30909(15) 0.0223(3) Uani 1 1 d . .
C8 C 0.22277(15) 0.65372(12) 0.44943(14) 0.0210(3) Uani 1 1 d . .
C9 C 0.50172(17) 0.36590(14) 0.91666(15) 0.0264(3) Uani 1 1 d . .
C10 C 0.56496(19) 0.26557(15) 0.91120(16) 0.0295(3) Uani 1 1 d . .
H10 H 0.528769 0.220132 0.838745 0.035 Uiso 1 1 calc R U
C11 C 0.68226(19) 0.23220(16) 1.01333(17) 0.0323(4) Uani 1 1 d . .
H11 H 0.724650 0.165005 1.008692 0.039 Uiso 1 1 calc R U
C12 C 0.73587(19) 0.29946(17) 1.12217(17) 0.0336(4) Uani 1 1 d . .
H12 H 0.813986 0.277340 1.190756 0.040 Uiso 1 1 calc R U
C13 C 0.6724(2) 0.39976(16) 1.12812(17) 0.0342(4) Uani 1 1 d . .
H13 H 0.708165 0.444771 1.201025 0.041 Uiso 1 1 calc R U
C14 C 0.55605(19) 0.43342(15) 1.02619(16) 0.0315(3) Uani 1 1 d . .
H14 H 0.514198 0.500881 1.030723 0.038 Uiso 1 1 calc R U
C15 C 0.52511(15) 0.54332(13) 0.73726(14) 0.0212(3) Uani 1 1 d . .
C16 C 0.64487(16) 0.49806(13) 0.72377(15) 0.0252(3) Uani 1 1 d . .
H16 H 0.641658 0.427930 0.687861 0.030 Uiso 1 1 calc R U
C17 C 0.76931(17) 0.55664(16) 0.76345(17) 0.0311(3) Uani 1 1 d . .
H17 H 0.848765 0.526297 0.753244 0.037 Uiso 1 1 calc R U
C18 C 0.77407(18) 0.66055(16) 0.81832(17) 0.0335(4) Uani 1 1 d . .
H18 H 0.857146 0.699954 0.845441 0.040 Uiso 1 1 calc R U
C19 C 0.65593(18) 0.70583(14) 0.83289(17) 0.0317(4) Uani 1 1 d . .
H19 H 0.659614 0.775718 0.869511 0.038 Uiso 1 1 calc R U
C20 C 0.53159(16) 0.64731(13) 0.79301(15) 0.0255(3) Uani 1 1 d . .
H20 H 0.452465 0.677863 0.803684 0.031 Uiso 1 1 calc R U
C21 C 0.05102(16) 0.43823(14) 0.20480(16) 0.0273(3) Uani 1 1 d . .
H21 H 0.045077 0.365609 0.230468 0.033 Uiso 1 1 calc R U
C22 C 0.0206(2) 0.45309(17) 0.06177(17) 0.0368(4) Uani 1 1 d . .
H22A H 0.016643 0.530556 0.041669 0.055 Uiso 1 1 calc R U
H22B H -0.067078 0.419340 0.014899 0.055 Uiso 1 1 calc R U
H22C H 0.092799 0.418941 0.036755 0.055 Uiso 1 1 calc R U
C23 C -0.03412(17) 0.69242(13) 0.30251(16) 0.0281(3) Uani 1 1 d . .
H23A H -0.061565 0.664825 0.373959 0.034 Uiso 1 1 calc R U
H23B H -0.020122 0.771568 0.314156 0.034 Uiso 1 1 calc R U
C24 C -0.15198(17) 0.67091(15) 0.17418(18) 0.0338(4) Uani 1 1 d . .
H24A H -0.141937 0.719191 0.107901 0.051 Uiso 1 1 calc R U
H24B H -0.239770 0.684593 0.185757 0.051 Uiso 1 1 calc R U
H24C H -0.148225 0.595433 0.148303 0.051 Uiso 1 1 calc R U
C25 C 0.15460(18) 0.68696(14) 0.20245(15) 0.0290(3) Uani 1 1 d . .
H25A H 0.228544 0.642779 0.192479 0.044 Uiso 1 1 calc R U
H25B H 0.187416 0.760917 0.226301 0.044 Uiso 1 1 calc R U
H25C H 0.078237 0.688378 0.121602 0.044 Uiso 1 1 calc R U
C26 C 0.21685(17) 0.76812(13) 0.50744(15) 0.0256(3) Uani 1 1 d . .
H26A H 0.287671 0.773459 0.591632 0.038 Uiso 1 1 calc R U
H26B H 0.127182 0.778783 0.516206 0.038 Uiso 1 1 calc R U
H26C H 0.232000 0.823863 0.450868 0.038 Uiso 1 1 calc R U
C27 C 0.36801(15) 0.62909(12) 0.44055(14) 0.0213(3) Uani 1 1 d . .
C28 C 0.39959(15) 0.52848(13) 0.39321(15) 0.0240(3) Uani 1 1 d . .
H28 H 0.332874 0.472817 0.370865 0.029 Uiso 1 1 calc R U
C29 C 0.52827(17) 0.50958(14) 0.37870(15) 0.0269(3) Uani 1 1 d . .
H29 H 0.544983 0.442768 0.344343 0.032 Uiso 1 1 calc R U
C30 C 0.63165(17) 0.58940(15) 0.41499(17) 0.0297(3) Uani 1 1 d . .
H30 H 0.717978 0.576401 0.406375 0.036 Uiso 1 1 calc R U
C31 C 0.60399(17) 0.68865(14) 0.46421(16) 0.0288(3) Uani 1 1 d . .
H31 H 0.672766 0.742583 0.490087 0.035 Uiso 1 1 calc R U
C32 C 0.47367(16) 0.70871(13) 0.47544(15) 0.0245(3) Uani 1 1 d . .
H32 H 0.456655 0.776745 0.506932 0.029 Uiso 1 1 calc R U
N1 N 0.26418(13) 0.53653(11) 0.66080(12) 0.0230(3) Uani 1 1 d . .
O1 O 0.09502(12) 0.56868(12) 0.75462(12) 0.0345(3) Uani 1 1 d . .
O2 O 0.28095(12) 0.46149(11) 0.85266(11) 0.0315(3) Uani 1 1 d . .
O3 O 0.11865(12) 0.37398(10) 0.47351(12) 0.0298(3) Uani 1 1 d . .

loop_
_atom_site_aniso_label
_atom_site_aniso_U_11
_atom_site_aniso_U_22
_atom_site_aniso_U_33
_atom_site_aniso_U_23
_atom_site_aniso_U_13
_atom_site_aniso_U_12
C1 0.0221(7) 0.0351(8) 0.0251(7) -0.0019(6) 0.0107(6) -0.0060(6)
C2 0.0209(7) 0.0246(7) 0.0212(7) 0.0006(5) 0.0085(5) -0.0015(5)
C3 0.0271(7) 0.0260(7) 0.0243(7) 0.0020(6) 0.0105(6) -0.0049(6)
C4 0.0177(6) 0.0249(7) 0.0238(7) -0.0001(5) 0.0079(5) -0.0012(5)
C5 0.0150(6) 0.0244(7) 0.0284(7) -0.0009(6) 0.0068(5) -0.0012(5)
C6 0.0176(6) 0.0232(7) 0.0251(7) -0.0015(5) 0.0050(5) 0.0009(5)
C7 0.0219(7) 0.0216(7) 0.0226(7) -0.0009(5) 0.0062(5) 0.0011(5)
C8 0.0217(7) 0.0205(6) 0.0213(6) -0.0006(5) 0.0078(5) -0.0013(5)
C9 0.0279(7) 0.0286(7) 0.0239(7) 0.0048(6) 0.0104(6) -0.0054(6)
C10 0.0363(9) 0.0317(8) 0.0228(7) 0.0035(6) 0.0129(6) -0.0016(7)
C11 0.0353(8) 0.0392(9) 0.0269(8) 0.0087(7) 0.0165(7) 0.0057(7)
C12 0.0296(8) 0.0466(10) 0.0251(8) 0.0094(7) 0.0100(6) -0.0016(7)
C13 0.0373(9) 0.0394(9) 0.0246(7) -0.0005(7) 0.0086(7) -0.0089(7)
C14 0.0366(8) 0.0297(8) 0.0287(8) 0.0005(6) 0.0117(7) -0.0051(7)
C15 0.0209(6) 0.0241(7) 0.0186(6) 0.0026(5) 0.0066(5) -0.0022(5)
C16 0.0228(7) 0.0285(7) 0.0246(7) 0.0037(6) 0.0082(6) 0.0014(6)
C17 0.0207(7) 0.0437(9) 0.0291(8) 0.0065(7) 0.0084(6) -0.0005(6)
C18 0.0232(7) 0.0424(10) 0.0303(8) 0.0060(7) 0.0029(6) -0.0108(7)
C19 0.0349(9) 0.0289(8) 0.0275(8) -0.0014(6) 0.0056(7) -0.0075(7)
C20 0.0252(7) 0.0281(7) 0.0232(7) -0.0005(6) 0.0081(6) -0.0007(6)
C21 0.0238(7) 0.0254(7) 0.0300(8) -0.0033(6) 0.0051(6) 0.0016(6)
C22 0.0421(10) 0.0365(9) 0.0285(8) -0.0072(7) 0.0073(7) 0.0038(8)
C23 0.0253(7) 0.0258(7) 0.0312(8) -0.0034(6) 0.0068(6) 0.0048(6)
C24 0.0253(8) 0.0344(9) 0.0361(8) -0.0035(7) 0.0028(7) 0.0076(7)
C25 0.0327(8) 0.0290(8) 0.0241(7) 0.0044(6) 0.0079(6) 0.0003(6)
C26 0.0260(7) 0.0236(7) 0.0281(7) -0.0054(6) 0.0101(6) -0.0026(6)
C27 0.0205(6) 0.0249(7) 0.0190(6) 0.0014(5) 0.0074(5) -0.0016(6)
C28 0.0212(7) 0.0260(7) 0.0259(7) 0.0005(6) 0.0093(6) -0.0013(6)
C29 0.0261(7) 0.0307(8) 0.0259(7) 0.0035(6) 0.0112(6) 0.0039(6)
C30 0.0204(7) 0.0399(9) 0.0306(8) 0.0102(7) 0.0110(6) 0.0020(6)
C31 0.0235(7) 0.0323(8) 0.0293(8) 0.0071(7) 0.0073(6) -0.0058(6)
C32 0.0246(7) 0.0241(7) 0.0237(7) 0.0032(5) 0.0069(6) -0.0037(6)
N1 0.0187(5) 0.0294(6) 0.0224(6) 0.0009(5) 0.0088(5) -0.0010(5)
O1 0.0229(5) 0.0526(8) 0.0321(6) 0.0010(5) 0.0148(5) 0.0004(5)
O2 0.0266(6) 0.0453(7) 0.0266(6) 0.0069(5) 0.0140(5) -0.0001(5)
O3 0.0277(6) 0.0248(5) 0.0358(6) 0.0034(4) 0.0091(5) -0.0035(4)

loop_
_atom_type_symbol
_atom_type_description
_atom_type_scat_dispersion_real
_atom_type_scat_dispersion_imag
_atom_type_scat_source
C C 0.0181 0.0091 'International Tables Vol C Tables 4.2.6.8 and 6.1.1.4'
H H 0.0000 0.0000 'International Tables Vol C Tables 4.2.6.8 and 6.1.1.4'
N N 0.0311 0.0180 'International Tables Vol C Tables 4.2.6.8 and 6.1.1.4'
O O 0.0492 0.0322 'International Tables Vol C Tables 4.2.6.8 and 6.1.1.4'

loop_
_geom_angle_atom_site_label_1
_geom_angle_atom_site_label_2
_geom_angle_atom_site_label_3
_geom_angle
O1 C1 O2 122.75(15)
O1 C1 N1 127.36(16)
O2 C1 N1 109.87(13)
N1 C2 C15 114.72(12)
N1 C2 C3 99.70(12)
C15 C2 C3 114.65(12)
N1 C2 H2 109.1
C15 C2 H2 109.1
C3 C2 H2 109.1
O2 C3 C9 109.97(13)
O2 C3 C2 103.53(12)
C9 C3 C2 118.73(13)
O2 C3 H3 108.1
C9 C3 H3 108.1
C2 C3 H3 108.1
N1 C4 C5 114.73(13)
N1 C4 C8 121.25(12)
C5 C4 C8 105.26(12)
N1 C4 H4 104.7
C5 C4 H4 104.7
C8 C4 H4 104.7
O3 C5 C6 128.17(14)
O3 C5 C4 124.39(14)
C6 C5 C4 107.43(13)
C21 C6 C5 117.84(14)
C21 C6 C7 133.79(15)
C5 C6 C7 108.18(12)
C25 C7 C6 115.36(13)
C25 C7 C23 108.81(13)
C6 C7 C23 108.15(12)
C25 C7 C8 110.45(12)
C6 C7 C8 102.45(11)
C23 C7 C8 111.53(12)
C26 C8 C27 111.80(12)
C26 C8 C4 108.79(12)
C27 C8 C4 112.75(12)
C26 C8 C7 112.71(12)
C27 C8 C7 109.69(11)
C4 C8 C7 100.65(11)
C10 C9 C14 119.45(15)
C10 C9 C3 118.88(15)
C14 C9 C3 121.67(15)
C9 C10 C11 120.53(16)
C9 C10 H10 119.7
C11 C10 H10 119.7
C12 C11 C10 119.87(17)
C12 C11 H11 120.1
C10 C11 H11 120.1
C13 C12 C11 119.72(16)
C13 C12 H12 120.1
C11 C12 H12 120.1
C14 C13 C12 120.49(17)
C14 C13 H13 119.8
C12 C13 H13 119.8
C13 C14 C9 119.94(17)
C13 C14 H14 120.0
C9 C14 H14 120.0
C20 C15 C16 119.21(14)
C20 C15 C2 122.88(14)
C16 C15 C2 117.85(13)
C17 C16 C15 120.64(16)
C17 C16 H16 119.7
C15 C16 H16 119.7
C18 C17 C16 119.51(16)
C18 C17 H17 120.2
C16 C17 H17 120.2
C19 C18 C17 120.24(15)
C19 C18 H18 119.9
C17 C18 H18 119.9
C18 C19 C20 120.20(16)
C18 C19 H19 119.9
C20 C19 H19 119.9
C15 C20 C19 120.18(15)
C15 C20 H20 119.9
C19 C20 H20 119.9
C6 C21 C22 130.91(16)
C6 C21 H21 114.5
C22 C21 H21 114.5
C21 C22 H22A 109.5
C21 C22 H22B 109.5
H22A C22 H22B 109.5
C21 C22 H22C 109.5
H22A C22 H22C 109.5
H22B C22 H22C 109.5
C24 C23 C7 113.44(13)
C24 C23 H23A 108.9
C7 C23 H23A 108.9
C24 C23 H23B 108.9
C7 C23 H23B 108.9
H23A C23 H23B 107.7
C23 C24 H24A 109.5
C23 C24 H24B 109.5
H24A C24 H24B 109.5
C23 C24 H24C 109.5
H24A C24 H24C 109.5
H24B C24 H24C 109.5
C7 C25 H25A 109.5
C7 C25 H25B 109.5
H25A C25 H25B 109.5
C7 C25 H25C 109.5
H25A C25 H25C 109.5
H25B C25 H25C 109.5
C8 C26 H26A 109.5
C8 C26 H26B 109.5
H26A C26 H26B 109.5
C8 C26 H26C 109.5
H26A C26 H26C 109.5
H26B C26 H26C 109.5
C32 C27 C28 116.51(14)
C32 C27 C8 121.17(14)
C28 C27 C8 122.28(13)
C29 C28 C27 121.75(14)
C29 C28 H28 119.1
C27 C28 H28 119.1
C30 C29 C28 120.63(16)
C30 C29 H29 119.7
C28 C29 H29 119.7
C31 C30 C29 118.73(15)
C31 C30 H30 120.6
C29 C30 H30 120.6
C30 C31 C32 120.61(15)
C30 C31 H31 119.7
C32 C31 H31 119.7
C31 C32 C27 121.73(15)
C31 C32 H32 119.1
C27 C32 H32 119.1
C1 N1 C4 117.49(12)
C1 N1 C2 111.33(13)
C4 N1 C2 126.26(12)
C1 O2 C3 108.01(12)

loop_
_geom_bond_atom_site_label_1
_geom_bond_atom_site_label_2
_geom_bond_distance
C1 O1 1.209(2)
C1 O2 1.353(2)
C1 N1 1.372(2)
C2 N1 1.4638(19)
C2 C15 1.517(2)
C2 C3 1.558(2)
C2 H2 0.9800
C3 O2 1.453(2)
C3 C9 1.498(2)
C3 H3 0.9800
C4 N1 1.4494(19)
C4 C5 1.523(2)
C4 C8 1.549(2)
C4 H4 0.9800
C5 O3 1.216(2)
C5 C6 1.490(2)
C6 C21 1.338(2)
C6 C7 1.532(2)
C7 C25 1.529(2)
C7 C23 1.559(2)
C7 C8 1.602(2)
C8 C26 1.531(2)
C8 C27 1.546(2)
C9 C10 1.385(2)
C9 C14 1.397(2)
C10 C11 1.392(2)
C10 H10 0.9300
C11 C12 1.389(3)
C11 H11 0.9300
C12 C13 1.387(3)
C12 H12 0.9300
C13 C14 1.386(3)
C13 H13 0.9300
C14 H14 0.9300
C15 C20 1.388(2)
C15 C16 1.391(2)
C16 C17 1.390(2)
C16 H16 0.9300
C17 C18 1.385(3)
C17 H17 0.9300
C18 C19 1.381(3)
C18 H18 0.9300
C19 C20 1.389(2)
C19 H19 0.9300
C20 H20 0.9300
C21 C22 1.493(2)
C21 H21 0.9300
C22 H22A 0.9600
C22 H22B 0.9600
C22 H22C 0.9600
C23 C24 1.529(2)
C23 H23A 0.9700
C23 H23B 0.9700
C24 H24A 0.9600
C24 H24B 0.9600
C24 H24C 0.9600
C25 H25A 0.9600
C25 H25B 0.9600
C25 H25C 0.9600
C26 H26A 0.9600
C26 H26B 0.9600
C26 H26C 0.9600
C27 C32 1.400(2)
C27 C28 1.401(2)
C28 C29 1.393(2)
C28 H28 0.9300
C29 C30 1.386(2)
C29 H29 0.9300
C30 C31 1.382(3)
C30 H30 0.9300
C31 C32 1.397(2)
C31 H31 0.9300
C32 H32 0.9300

loop_
_geom_torsion_atom_site_label_1
_geom_torsion_atom_site_label_2
_geom_torsion_atom_site_label_3
_geom_torsion_atom_site_label_4
_geom_torsion
N1 C2 C3 O2 -24.73(14)
C15 C2 C3 O2 98.31(14)
N1 C2 C3 C9 -146.90(14)
C15 C2 C3 C9 -23.9(2)
N1 C4 C5 O3 20.6(2)
C8 C4 C5 O3 156.44(15)
N1 C4 C5 C6 -158.27(12)
C8 C4 C5 C6 -22.40(15)
O3 C5 C6 C21 -6.1(2)
C4 C5 C6 C21 172.72(13)
O3 C5 C6 C7 178.24(15)
C4 C5 C6 C7 -2.97(15)
C21 C6 C7 C25 -28.7(2)
C5 C6 C7 C25 146.02(13)
C21 C6 C7 C23 93.4(2)
C5 C6 C7 C23 -91.92(14)
C21 C6 C7 C8 -148.74(17)
C5 C6 C7 C8 25.98(15)
N1 C4 C8 C26 -71.94(17)
C5 C4 C8 C26 155.77(12)
N1 C4 C8 C27 52.67(18)
C5 C4 C8 C27 -79.62(14)
N1 C4 C8 C7 169.45(13)
C5 C4 C8 C7 37.16(13)
C25 C7 C8 C26 82.71(15)
C6 C7 C8 C26 -153.89(12)
C23 C7 C8 C26 -38.42(17)
C25 C7 C8 C27 -42.55(16)
C6 C7 C8 C27 80.85(14)
C23 C7 C8 C27 -163.68(12)
C25 C7 C8 C4 -161.57(12)
C6 C7 C8 C4 -38.18(13)
C23 C7 C8 C4 77.29(14)
O2 C3 C9 C10 146.13(14)
C2 C3 C9 C10 -94.98(17)
O2 C3 C9 C14 -33.2(2)
C2 C3 C9 C14 85.72(19)
C14 C9 C10 C11 -0.4(2)
C3 C9 C10 C11 -179.76(15)
C9 C10 C11 C12 0.5(3)
C10 C11 C12 C13 -0.3(3)
C11 C12 C13 C14 -0.1(3)
C12 C13 C14 C9 0.2(3)
C10 C9 C14 C13 0.1(2)
C3 C9 C14 C13 179.37(15)
N1 C2 C15 C20 27.03(19)
C3 C2 C15 C20 -87.51(17)
N1 C2 C15 C16 -155.90(13)
C3 C2 C15 C16 89.56(17)
C20 C15 C16 C17 -1.1(2)
C2 C15 C16 C17 -178.26(14)
C15 C16 C17 C18 0.8(2)
C16 C17 C18 C19 -0.3(3)
C17 C18 C19 C20 0.2(3)
C16 C15 C20 C19 1.0(2)
C2 C15 C20 C19 178.00(14)
C18 C19 C20 C15 -0.5(2)
C5 C6 C21 C22 -173.72(16)
C7 C6 C21 C22 0.6(3)
C25 C7 C23 C24 62.61(18)
C6 C7 C23 C24 -63.38(18)
C8 C7 C23 C24 -175.30(14)
C26 C8 C27 C32 -3.74(19)
C4 C8 C27 C32 -126.69(14)
C7 C8 C27 C32 122.04(14)
C26 C8 C27 C28 178.62(13)
C4 C8 C27 C28 55.67(18)
C7 C8 C27 C28 -55.60(18)
C32 C27 C28 C29 -1.5(2)
C8 C27 C28 C29 176.28(14)
C27 C28 C29 C30 2.1(2)
C28 C29 C30 C31 -0.9(2)
C29 C30 C31 C32 -0.9(2)
C30 C31 C32 C27 1.5(2)
C28 C27 C32 C31 -0.3(2)
C8 C27 C32 C31 -178.07(13)
O1 C1 N1 C4 -24.0(2)
O2 C1 N1 C4 157.68(13)
O1 C1 N1 C2 179.27(16)
O2 C1 N1 C2 0.91(18)
C5 C4 N1 C1 -95.41(16)
C8 C4 N1 C1 136.38(15)
C5 C4 N1 C2 57.48(19)
C8 C4 N1 C2 -70.73(19)
C15 C2 N1 C1 -107.72(15)
C3 C2 N1 C1 15.27(16)
C15 C2 N1 C4 98.00(16)
C3 C2 N1 C4 -139.01(14)
O1 C1 O2 C3 163.04(16)
N1 C1 O2 C3 -18.51(17)
C9 C3 O2 C1 155.16(13)
C2 C3 O2 C1 27.32(16)
